data_7134032
loop_
_publ_author_name
'Wakchaure, Vivek Chandrakant'
'Dosso, Jacopo'
'Bonifazi, Davide'
'Crosta, Martina'
'K\"ahlig, Hanspeter'
'Ward, Benjamin D.'

_publ_section_title
;
 Expression of hyperconjugative stereoelectronic interactions in borazines
;
_journal_name_full 'Chemical Communications'
_journal_paper_doi 10.1039/D4CC05188B
_journal_year 2024
_chemical_formula_moiety 'C36 H48 B3 N3'
_chemical_formula_sum 'C36 H48 B3 N3'
_chemical_formula_weight 555.20
_space_group_crystal_system orthorhombic
_space_group_IT_number 33
_space_group_name_Hall 'P 2c -2n'
_space_group_name_H-M_alt 'P n a 21'
_atom_sites_solution_hydrogens geom
_atom_sites_solution_primary dual
_audit_creation_date 2023-05-06
_audit_creation_method
;
Olex2 1.5
(compiled 2023.03.06 svn.rbb2c1857 for OlexSys, GUI svn.r6748)
;
_audit_update_record
;
2023-05-06 deposited with the CCDC.	2024-12-03 downloaded from the CCDC.
;
_cell_angle_alpha 90
_cell_angle_beta 90
_cell_angle_gamma 90
_cell_formula_units_Z 4
_cell_length_a 11.8518(8)
_cell_length_b 12.9244(10)
_cell_length_c 21.2118(19)
_cell_measurement_reflns_used 12452
_cell_measurement_temperature 293
_cell_measurement_theta_max 20.35
_cell_measurement_theta_min 2.27
_cell_volume 3249.2(4)
_computing_cell_refinement 'X-Area Recipe 1.37.0.0 (STOE, 2021)'
_computing_data_collection 'X-Area Pilatus3_SV 1.31.186.0 (STOE, 2022)'
_computing_data_reduction
;
X-Area Integrate 2.5.3.0 (STOE, 2021)
X-Area LANA 2.7.5.0 (STOE, 2022)
;
_computing_molecular_graphics 'Olex2 1.5 (Dolomanov et al., 2009)'
_computing_publication_material 'Olex2 1.5 (Dolomanov et al., 2009)'
_computing_structure_refinement 'SHELXL 2018/3 (Sheldrick, 2015)'
_computing_structure_solution 'SHELXT 2018/2 (Sheldrick, 2018)'
_diffrn_ambient_temperature 293
_diffrn_detector_area_resol_mean 13.33
_diffrn_measured_fraction_theta_full 0.996
_diffrn_measured_fraction_theta_max 0.996
_diffrn_measurement_device_type 'STOE STADIVARI'
_diffrn_measurement_method 'rotation method, \w scans'
_diffrn_radiation_type 'Mo K\a'
_diffrn_radiation_wavelength 0.71073
_diffrn_reflns_av_R_equivalents 0.1050
_diffrn_reflns_av_unetI/netI 0.0791
_diffrn_reflns_Laue_measured_fraction_full 0.996
_diffrn_reflns_Laue_measured_fraction_max 0.996
_diffrn_reflns_limit_h_max 14
_diffrn_reflns_limit_h_min -14
_diffrn_reflns_limit_k_max 15
_diffrn_reflns_limit_k_min -12
_diffrn_reflns_limit_l_max 24
_diffrn_reflns_limit_l_min -25
_diffrn_reflns_number 31179
_diffrn_reflns_point_group_measured_fraction_full 0.980
_diffrn_reflns_point_group_measured_fraction_max 0.980
_diffrn_reflns_theta_full 25.027
_diffrn_reflns_theta_max 25.027
_diffrn_reflns_theta_min 2.332
_diffrn_source 'Axo Mo'
_exptl_absorpt_coefficient_mu 0.064
_exptl_absorpt_correction_T_max 0.9950
_exptl_absorpt_correction_T_min 0.3695
_exptl_absorpt_correction_type multi-scan
_exptl_absorpt_process_details
;
STOE LANA, absorption correction by scaling of reflection intensities.
J. Koziskova, F. Hahn, J. Richter, J. Kozisek, "Comparison of different
absorption corrections on the model structure of tetrakis(\m~2~-acetato)-
diaqua-di-copper(II)", Acta Chimica Slovaca, vol. 9, no. 2, 2016, pp. 136 - 140.
Afterwards a spherical absorption correction was performed within STOE LANA.
;
_exptl_crystal_colour colorless
_exptl_crystal_density_diffrn 1.135
_exptl_crystal_density_method 'not measured'
_exptl_crystal_description block
_exptl_crystal_F_000 1200
_exptl_crystal_recrystallization_method 'Slow evaporation CH2Cl2'
_exptl_crystal_size_max 0.3
_exptl_crystal_size_mid 0.26
_exptl_crystal_size_min 0.18
_refine_diff_density_max 0.217
_refine_diff_density_min -0.217
_refine_diff_density_rms 0.060
_refine_ls_abs_structure_details
;
 Flack x determined using 1233 quotients [(I+)-(I-)]/[(I+)+(I-)]
 (Parsons, Flack and Wagner, Acta Cryst. B69 (2013) 249-259).
;
_refine_ls_abs_structure_Flack 4.8(10)
_refine_ls_extinction_method none
_refine_ls_goodness_of_fit_ref 0.893
_refine_ls_hydrogen_treatment constr
_refine_ls_matrix_type full
_refine_ls_number_parameters 424
_refine_ls_number_reflns 5613
_refine_ls_number_restraints 775
_refine_ls_restrained_S_all 0.892
_refine_ls_R_factor_all 0.0987
_refine_ls_R_factor_gt 0.0532
_refine_ls_shift/su_max 0.000
_refine_ls_shift/su_mean 0.000
_refine_ls_structure_factor_coef Fsqd
_refine_ls_weighting_details 'w=1/[\s^2^(Fo^2^)+(0.0857P)^2^] where P=(Fo^2^+2Fc^2^)/3'
_refine_ls_weighting_scheme calc
_refine_ls_wR_factor_gt 0.1214
_refine_ls_wR_factor_ref 0.1370
_reflns_Friedel_coverage 0.911
_reflns_Friedel_fraction_full 0.963
_reflns_Friedel_fraction_max 0.963
_reflns_number_gt 3128
_reflns_number_total 5613
_reflns_threshold_expression 'I > 2\s(I)'
_cod_data_source_file d4cc05188b2.cif
_cod_data_source_block bvw129
_cod_database_code 7134032
_shelx_shelxl_version_number 2018/3
_shelx_space_group_comment
;
The symmetry employed for this shelxl refinement is uniquely defined
by the following loop, which should always be used as a source of
symmetry information in preference to the above space-group names.
They are only intended as comments.
;
_shelx_estimated_absorpt_t_max 0.989
_shelx_estimated_absorpt_t_min 0.981
_olex2_refinement_description
;
1. Fixed Uiso
 At 1.2 times of:
  All C(H) groups, All C(H,H) groups
2. Uiso/Uaniso restraints and constraints
All non-hydrogen atoms have similar U: within 1.7A with sigma of 0.01 and sigma
for terminal atoms of 0.02 within 1.7A
3. Rigid body (RIGU) restrains
 All non-hydrogen atoms
 with sigma for 1-2 distances of 0.004 and sigma for 1-3 distances of 0.004
4. Others
 Fixed Sof: H7B(0.5) H7A(0.5) C11(0.5) H11A(0.5) H11B(0.5) C8(0.5) H8A(0.5)
 H8B(0.5) C9(0.5) H9A(0.5) H9B(0.5) C10(0.5) H10A(0.5) H10B(0.5) C12(0.5)
 H12A(0.5) H12B(0.5) C37(0.5) H37A(0.5) H37B(0.5) C38(0.5) H38A(0.5) H38B(0.5)
 C39(0.5) H39A(0.5) H39B(0.5) C40(0.5) H40A(0.5) H40B(0.5) C41(0.5) H41A(0.5)
 H41B(0.5)
5.a Ternary CH refined with riding coordinates:
 C31(H31), C7(H7B), C7(H7A), C19(H19)
5.b Secondary CH2 refined with riding coordinates:
 C32(H32A,H32B), C23(H23A,H23B), C36(H36A,H36B), C34(H34A,H34B), C35(H35A,
 H35B), C21(H21A,H21B), C33(H33A,H33B), C20(H20A,H20B), C24(H24A,H24B),
 C11(H11A,H11B), C22(H22A,H22B), C8(H8A,H8B), C9(H9A,H9B), C10(H10A,H10B),
 C12(H12A,H12B), C37(H37A,H37B), C38(H38A,H38B), C39(H39A,H39B), C40(H40A,H40B),
  C41(H41A,H41B)
5.c Aromatic/amide H refined with riding coordinates:
 C6(H6), C2(H2), C28(H28), C14(H14), C26(H26), C3(H3), C27(H27), C5(H5),
 C18(H18), C4(H4), C17(H17), C30(H30), C29(H29), C15(H15), C16(H16)
;
_olex2_submission_special_instructions 'No special instructions were received'

loop_
_space_group_symop_operation_xyz
'x, y, z'
'-x, -y, z+1/2'
'x+1/2, -y+1/2, z'
'-x+1/2, y+1/2, z+1/2'

loop_
_atom_site_label
_atom_site_type_symbol
_atom_site_fract_x
_atom_site_fract_y
_atom_site_fract_z
_atom_site_U_iso_or_equiv
_atom_site_adp_type
_atom_site_occupancy
_atom_site_site_symmetry_order
_atom_site_calc_flag
_atom_site_refinement_flags_posn
_atom_site_refinement_flags_adp
_atom_site_refinement_flags_occupancy
_atom_site_disorder_assembly
_atom_site_disorder_group
N1 N 0.3082(2) 0.4966(2) 0.52322(15) 0.0427(8) Uani 1 1 d . U . . .
N2 N 0.2817(3) 0.6820(2) 0.54309(15) 0.0468(8) Uani 1 1 d . U . . .
N3 N 0.3386(3) 0.6221(3) 0.43841(14) 0.0461(9) Uani 1 1 d . U . . .
C1 C 0.3090(3) 0.3915(3) 0.54486(19) 0.0449(10) Uani 1 1 d . U . . .
C13 C 0.2471(4) 0.7651(3) 0.58505(18) 0.0449(10) Uani 1 1 d . U . . .
C6 C 0.4024(4) 0.3517(4) 0.5762(2) 0.0576(11) Uani 1 1 d . U . . .
H6 H 0.464831 0.393740 0.583120 0.069 Uiso 1 1 calc R U . . .
C31 C 0.3792(3) 0.4213(3) 0.41558(19) 0.0480(10) Uani 1 1 d . U . . .
H31 H 0.358893 0.360844 0.441009 0.058 Uiso 1 1 calc R U . . .
C2 C 0.2192(3) 0.3274(3) 0.5336(2) 0.0558(11) Uani 1 1 d . U . . .
H2 H 0.156531 0.351659 0.511728 0.067 Uiso 1 1 calc R U . . .
C25 C 0.3564(4) 0.6451(3) 0.37147(19) 0.0510(11) Uani 1 1 d . U . . .
C28 C 0.3815(6) 0.6810(4) 0.2448(3) 0.0828(15) Uani 1 1 d . U . . .
H28 H 0.389830 0.692788 0.201794 0.099 Uiso 1 1 calc R U . . .
C7 C 0.2268(4) 0.5514(4) 0.63410(19) 0.0571(11) Uani 1 1 d . U . . .
H7B H 0.202404 0.619958 0.648282 0.069 Uiso 0.5 1 calc R U P A 2
H7A H 0.254250 0.479925 0.636460 0.069 Uiso 0.5 1 calc R U P B 1
C14 C 0.1379(4) 0.8005(4) 0.5835(2) 0.0587(11) Uani 1 1 d . U . . .
H14 H 0.086640 0.770948 0.555593 0.070 Uiso 1 1 calc R U . . .
C26 C 0.2629(5) 0.6530(4) 0.3330(2) 0.0613(12) Uani 1 1 d . U . . .
H26 H 0.190659 0.646859 0.349713 0.074 Uiso 1 1 calc R U . . .
C3 C 0.2223(4) 0.2259(4) 0.5551(2) 0.0717(13) Uani 1 1 d . U . . .
H3 H 0.160975 0.182704 0.547606 0.086 Uiso 1 1 calc R U . . .
C27 C 0.2781(6) 0.6702(4) 0.2687(2) 0.0774(14) Uani 1 1 d . U . . .
H27 H 0.215650 0.674080 0.242259 0.093 Uiso 1 1 calc R U . . .
C5 C 0.4036(5) 0.2511(4) 0.5970(2) 0.0717(13) Uani 1 1 d . U . . .
H5 H 0.466687 0.225816 0.618059 0.086 Uiso 1 1 calc R U . . .
C18 C 0.3213(4) 0.8069(4) 0.6268(2) 0.0627(12) Uani 1 1 d . U . . .
H18 H 0.395162 0.782920 0.628883 0.075 Uiso 1 1 calc R U . . .
C32 C 0.5065(4) 0.4141(4) 0.4105(3) 0.0737(13) Uani 1 1 d . U . . .
H32A H 0.539241 0.421240 0.452167 0.088 Uiso 1 1 calc R U . . .
H32B H 0.533952 0.470860 0.384787 0.088 Uiso 1 1 calc R U . . .
C4 C 0.3136(5) 0.1883(4) 0.5872(3) 0.0757(14) Uani 1 1 d . U . . .
H4 H 0.313970 0.120587 0.601998 0.091 Uiso 1 1 calc R U . . .
C17 C 0.2848(5) 0.8860(4) 0.6663(2) 0.0794(15) Uani 1 1 d . U . . .
H17 H 0.334722 0.914457 0.695361 0.095 Uiso 1 1 calc R U . . .
C23 C 0.3038(4) 1.0117(4) 0.4375(2) 0.0691(13) Uani 1 1 d . U . . .
H23A H 0.288450 1.004439 0.392768 0.083 Uiso 1 1 calc R U . . .
H23B H 0.259933 1.069796 0.452917 0.083 Uiso 1 1 calc R U . . .
C36 C 0.3247(5) 0.3998(4) 0.3527(3) 0.0732(13) Uani 1 1 d . U . . .
H36A H 0.243398 0.398451 0.357919 0.088 Uiso 1 1 calc R U . . .
H36B H 0.342871 0.455513 0.323755 0.088 Uiso 1 1 calc R U . . .
C19 C 0.3405(3) 0.8225(3) 0.4564(2) 0.0551(11) Uani 1 1 d . U . . .
H19 H 0.334750 0.816082 0.410472 0.066 Uiso 1 1 calc R U . . .
C30 C 0.4617(4) 0.6581(3) 0.3473(2) 0.0621(12) Uani 1 1 d . U . . .
H30 H 0.524302 0.655604 0.373648 0.075 Uiso 1 1 calc R U . . .
C34 C 0.4886(5) 0.2905(5) 0.3214(3) 0.0947(17) Uani 1 1 d . U . . .
H34A H 0.508458 0.221068 0.307964 0.114 Uiso 1 1 calc R U . . .
H34B H 0.516294 0.338307 0.289720 0.114 Uiso 1 1 calc R U . . .
C35 C 0.3628(5) 0.2990(4) 0.3248(3) 0.0816(15) Uani 1 1 d . U . . .
H35A H 0.333529 0.242497 0.350067 0.098 Uiso 1 1 calc R U . . .
H35B H 0.331721 0.292209 0.282646 0.098 Uiso 1 1 calc R U . . .
C29 C 0.4757(5) 0.6753(4) 0.2820(2) 0.0772(15) Uani 1 1 d . U . . .
H29 H 0.547294 0.682623 0.264703 0.093 Uiso 1 1 calc R U . . .
C21 C 0.5023(4) 0.9463(4) 0.4366(3) 0.0750(14) Uani 1 1 d . U . . .
H21A H 0.575845 0.963869 0.453602 0.090 Uiso 1 1 calc R U . . .
H21B H 0.511225 0.934868 0.391655 0.090 Uiso 1 1 calc R U . . .
C15 C 0.1036(4) 0.8787(4) 0.6224(3) 0.0767(14) Uani 1 1 d . U . . .
H15 H 0.029533 0.902227 0.620923 0.092 Uiso 1 1 calc R U . . .
C33 C 0.5454(4) 0.3126(4) 0.3818(3) 0.0824(15) Uani 1 1 d . U . . .
H33A H 0.626246 0.315296 0.374967 0.099 Uiso 1 1 calc R U . . .
H33B H 0.530073 0.256797 0.411140 0.099 Uiso 1 1 calc R U . . .
B1 B 0.2744(4) 0.5765(4) 0.5661(2) 0.0446(11) Uani 1 1 d . U . . .
C20 C 0.4630(4) 0.8492(4) 0.4663(2) 0.0681(13) Uani 1 1 d . U . . .
H20A H 0.476828 0.853790 0.511252 0.082 Uiso 1 1 calc R U . . .
H20B H 0.508456 0.792693 0.450143 0.082 Uiso 1 1 calc R U . . .
C16 C 0.1783(6) 0.9219(4) 0.6632(3) 0.0855(16) Uani 1 1 d . U . . .
H16 H 0.155923 0.976333 0.689022 0.103 Uiso 1 1 calc R U . . .
C24 C 0.2664(4) 0.9157(3) 0.4707(3) 0.0689(13) Uani 1 1 d . U . . .
H24A H 0.189414 0.900059 0.458378 0.083 Uiso 1 1 calc R U . . .
H24B H 0.266839 0.928159 0.515769 0.083 Uiso 1 1 calc R U . . .
B3 B 0.3412(4) 0.5160(4) 0.4579(2) 0.0441(11) Uani 1 1 d . U . . .
B2 B 0.3169(4) 0.7085(4) 0.4801(2) 0.0470(12) Uani 1 1 d . U . . .
C11 C 0.2635(14) 0.5313(19) 0.7518(11) 0.080(3) Uani 0.5 1 d . U P C 2
H11A H 0.319979 0.506136 0.781181 0.096 Uiso 0.5 1 calc R U P C 2
H11B H 0.247912 0.603179 0.761603 0.096 Uiso 0.5 1 calc R U P C 2
C22 C 0.4254(4) 1.0345(4) 0.4463(3) 0.0873(16) Uani 1 1 d . U . . .
H22A H 0.446581 1.089235 0.417331 0.105 Uiso 1 1 calc R U . . .
H22B H 0.436375 1.060544 0.488739 0.105 Uiso 1 1 calc R U . . .
C8 C 0.1101(16) 0.5278(13) 0.6345(10) 0.073(3) Uani 0.5 1 d . U P D 1
H8A H 0.092423 0.490241 0.596154 0.088 Uiso 0.5 1 calc R U P D 1
H8B H 0.068339 0.592349 0.633303 0.088 Uiso 0.5 1 calc R U P D 1
C9 C 0.0634(15) 0.5037(14) 0.7077(8) 0.082(3) Uani 0.5 1 d . U P C 2
H9A H -0.003585 0.461627 0.713420 0.099 Uiso 0.5 1 calc R U P C 2
H9B H 0.043046 0.575753 0.713743 0.099 Uiso 0.5 1 calc R U P C 2
C10 C 0.1605(13) 0.4700(14) 0.7575(7) 0.087(3) Uani 0.5 1 d . U P C 2
H10A H 0.131121 0.477145 0.799924 0.105 Uiso 0.5 1 calc R U P C 2
H10B H 0.178759 0.397626 0.750921 0.105 Uiso 0.5 1 calc R U P C 2
C12 C 0.3068(9) 0.5218(10) 0.6847(5) 0.065(2) Uani 0.5 1 d . U P C 2
H12A H 0.373720 0.564550 0.680690 0.078 Uiso 0.5 1 calc R U P C 2
H12B H 0.329641 0.450661 0.677772 0.078 Uiso 0.5 1 calc R U P C 2
C37 C 0.2745(12) 0.5860(12) 0.6918(5) 0.087(3) Uani 0.5 1 d . U P D 1
H37A H 0.256795 0.658695 0.697639 0.105 Uiso 0.5 1 calc R U P D 1
H37B H 0.355931 0.579339 0.689785 0.105 Uiso 0.5 1 calc R U P D 1
C38 C 0.1134(17) 0.4871(13) 0.6400(9) 0.073(3) Uani 0.5 1 d . U P C 2
H38A H 0.059702 0.510124 0.608427 0.088 Uiso 0.5 1 calc R U P C 2
H38B H 0.128426 0.414178 0.633049 0.088 Uiso 0.5 1 calc R U P C 2
C39 C 0.2289(16) 0.523(2) 0.7502(11) 0.085(3) Uani 0.5 1 d . U P D 1
H39A H 0.272239 0.459185 0.753803 0.103 Uiso 0.5 1 calc R U P D 1
H39B H 0.241951 0.562670 0.788179 0.103 Uiso 0.5 1 calc R U P D 1
C40 C 0.0668(16) 0.4630(13) 0.6919(7) 0.081(3) Uani 0.5 1 d . U P D 1
H40A H -0.014916 0.466906 0.693440 0.097 Uiso 0.5 1 calc R U P D 1
H40B H 0.087387 0.391068 0.685740 0.097 Uiso 0.5 1 calc R U P D 1
C41 C 0.1091(13) 0.4959(14) 0.7471(9) 0.092(3) Uani 0.5 1 d . U P D 1
H41A H 0.094988 0.442499 0.778200 0.111 Uiso 0.5 1 calc R U P D 1
H41B H 0.066392 0.556420 0.759821 0.111 Uiso 0.5 1 calc R U P D 1

loop_
_atom_site_aniso_label
_atom_site_aniso_U_11
_atom_site_aniso_U_22
_atom_site_aniso_U_33
_atom_site_aniso_U_23
_atom_site_aniso_U_13
_atom_site_aniso_U_12
N1 0.0619(18) 0.0318(19) 0.0344(18) 0.0013(15) 0.0033(15) 0.0021(15)
N2 0.066(2) 0.037(2) 0.0378(19) -0.0058(16) 0.0082(16) 0.0006(15)
N3 0.071(2) 0.037(2) 0.0304(18) -0.0008(16) 0.0082(15) -0.0009(15)
C1 0.062(2) 0.032(2) 0.040(2) 0.0010(19) 0.007(2) 0.0028(19)
C13 0.066(2) 0.031(2) 0.038(2) -0.0040(19) 0.0075(19) -0.0022(19)
C6 0.073(3) 0.047(3) 0.053(3) 0.000(2) -0.004(2) 0.003(2)
C31 0.065(2) 0.039(2) 0.040(2) -0.0038(19) 0.0049(19) -0.0034(18)
C2 0.064(3) 0.046(3) 0.057(3) 0.000(2) 0.006(2) -0.008(2)
C25 0.081(3) 0.036(2) 0.036(2) 0.0015(19) 0.012(2) 0.001(2)
C28 0.140(5) 0.061(3) 0.047(3) 0.002(3) 0.018(3) 0.000(3)
C7 0.070(3) 0.062(3) 0.040(2) 0.000(2) 0.0033(19) -0.007(2)
C14 0.071(3) 0.045(3) 0.060(3) -0.010(2) 0.007(2) -0.001(2)
C26 0.089(3) 0.051(3) 0.044(3) 0.001(2) 0.006(2) 0.008(2)
C3 0.092(3) 0.052(3) 0.071(3) -0.005(3) 0.027(3) -0.018(3)
C27 0.123(4) 0.061(3) 0.048(3) 0.008(2) -0.006(3) 0.007(3)
C5 0.107(3) 0.048(3) 0.060(3) 0.007(2) -0.005(3) 0.017(3)
C18 0.077(3) 0.058(3) 0.053(3) -0.012(2) 0.001(2) -0.005(2)
C32 0.074(3) 0.062(3) 0.085(3) -0.018(3) 0.006(3) 0.004(2)
C4 0.122(4) 0.042(3) 0.063(3) 0.009(2) 0.022(3) 0.005(3)
C17 0.114(4) 0.063(4) 0.061(3) -0.024(3) -0.004(3) -0.016(3)
C23 0.092(3) 0.049(3) 0.066(3) 0.004(3) -0.002(3) 0.010(2)
C36 0.095(3) 0.057(3) 0.068(3) -0.015(3) -0.014(3) 0.001(3)
C19 0.074(3) 0.042(3) 0.050(3) -0.004(2) 0.014(2) -0.002(2)
C30 0.088(3) 0.047(3) 0.051(3) -0.003(2) 0.016(2) -0.005(2)
C34 0.129(4) 0.061(3) 0.094(4) -0.027(3) 0.033(3) 0.001(3)
C35 0.124(4) 0.057(3) 0.064(3) -0.024(3) -0.004(3) -0.009(3)
C29 0.118(4) 0.053(3) 0.060(3) 0.000(2) 0.034(3) -0.010(3)
C21 0.072(3) 0.067(3) 0.086(3) 0.018(3) 0.008(3) -0.004(2)
C15 0.084(3) 0.060(3) 0.087(4) -0.018(3) 0.024(3) 0.008(3)
C33 0.075(3) 0.059(3) 0.112(4) -0.022(3) 0.022(3) 0.004(2)
B1 0.058(3) 0.039(3) 0.036(2) -0.001(2) 0.000(2) -0.003(2)
C20 0.076(3) 0.059(3) 0.069(3) -0.004(3) -0.014(2) 0.006(2)
C16 0.121(4) 0.056(4) 0.080(4) -0.030(3) 0.035(3) -0.004(3)
C24 0.077(3) 0.051(3) 0.078(3) 0.015(3) -0.002(2) 0.006(2)
B3 0.055(3) 0.041(3) 0.036(2) 0.003(2) 0.004(2) -0.003(2)
B2 0.066(3) 0.044(3) 0.031(2) 0.002(2) 0.003(2) -0.002(2)
C11 0.083(7) 0.111(6) 0.046(5) 0.005(5) 0.002(6) -0.024(6)
C22 0.097(4) 0.058(3) 0.108(4) 0.009(3) 0.013(3) -0.011(3)
C8 0.069(5) 0.089(8) 0.062(5) 0.011(6) 0.007(4) -0.008(6)
C9 0.074(5) 0.111(8) 0.061(6) -0.002(6) 0.005(5) -0.023(6)
C10 0.090(7) 0.120(7) 0.051(5) 0.014(5) 0.002(5) -0.028(6)
C12 0.067(5) 0.089(7) 0.039(4) -0.006(5) 0.006(4) 0.005(5)
C37 0.107(6) 0.108(7) 0.046(4) 0.001(5) 0.002(5) -0.039(6)
C38 0.073(5) 0.091(8) 0.056(5) -0.006(7) 0.003(4) -0.016(6)
C39 0.095(7) 0.119(6) 0.043(5) 0.007(5) 0.001(6) -0.033(7)
C40 0.079(5) 0.093(8) 0.071(6) 0.003(6) 0.016(5) -0.015(6)
C41 0.094(7) 0.120(7) 0.063(6) 0.012(6) 0.015(6) -0.022(6)

loop_
_atom_type_symbol
_atom_type_description
_atom_type_scat_dispersion_real
_atom_type_scat_dispersion_imag
_atom_type_scat_source
C C 0.0033 0.0016 'International Tables Vol C Tables 4.2.6.8 and 6.1.1.4'
H H 0.0000 0.0000 'International Tables Vol C Tables 4.2.6.8 and 6.1.1.4'
B B 0.0013 0.0007 'International Tables Vol C Tables 4.2.6.8 and 6.1.1.4'
N N 0.0061 0.0033 'International Tables Vol C Tables 4.2.6.8 and 6.1.1.4'

loop_
_geom_angle_atom_site_label_1
_geom_angle_atom_site_label_2
_geom_angle_atom_site_label_3
_geom_angle
_geom_angle_site_symmetry_1
_geom_angle_site_symmetry_3
_geom_angle_publ_flag
C1 N1 B3 117.7(3) . . ?
B1 N1 C1 118.7(3) . . ?
B1 N1 B3 123.6(3) . . ?
B1 N2 C13 118.1(3) . . ?
B2 N2 C13 118.3(3) . . ?
B2 N2 B1 123.5(3) . . ?
B3 N3 C25 118.0(3) . . ?
B3 N3 B2 124.5(3) . . ?
B2 N3 C25 117.5(3) . . ?
C6 C1 N1 120.6(4) . . ?
C2 C1 N1 120.8(4) . . ?
C2 C1 C6 118.6(4) . . ?
C14 C13 N2 119.8(4) . . ?
C18 C13 N2 120.6(4) . . ?
C18 C13 C14 119.6(4) . . ?
C1 C6 H6 119.6 . . ?
C5 C6 C1 120.8(4) . . ?
C5 C6 H6 119.6 . . ?
C32 C31 H31 103.6 . . ?
C32 C31 B3 111.8(3) . . ?
C36 C31 H31 103.6 . . ?
C36 C31 C32 110.6(4) . . ?
C36 C31 B3 121.5(4) . . ?
B3 C31 H31 103.6 . . ?
C1 C2 H2 120.2 . . ?
C1 C2 C3 119.5(4) . . ?
C3 C2 H2 120.2 . . ?
C26 C25 N3 118.2(4) . . ?
C30 C25 N3 121.5(4) . . ?
C30 C25 C26 120.3(4) . . ?
C27 C28 H28 119.2 . . ?
C27 C28 C29 121.6(5) . . ?
C29 C28 H28 119.2 . . ?
B1 C7 H7B 101.5 . . ?
B1 C7 H7A 97.0 . . ?
B1 C7 C38 118.8(8) . . ?
C8 C7 H7A 97.0 . . ?
C8 C7 B1 113.4(9) . . ?
C8 C7 C37 116.8(11) . . ?
C12 C7 H7B 101.5 . . ?
C12 C7 B1 119.0(5) . . ?
C12 C7 C38 110.5(9) . . ?
C37 C7 H7A 97.0 . . ?
C37 C7 B1 125.4(6) . . ?
C38 C7 H7B 101.5 . . ?
C13 C14 H14 119.6 . . ?
C15 C14 C13 120.8(4) . . ?
C15 C14 H14 119.6 . . ?
C25 C26 H26 120.4 . . ?
C25 C26 C27 119.1(5) . . ?
C27 C26 H26 120.4 . . ?
C2 C3 H3 119.3 . . ?
C4 C3 C2 121.3(5) . . ?
C4 C3 H3 119.3 . . ?
C28 C27 C26 120.5(5) . . ?
C28 C27 H27 119.7 . . ?
C26 C27 H27 119.7 . . ?
C6 C5 H5 119.7 . . ?
C4 C5 C6 120.6(5) . . ?
C4 C5 H5 119.7 . . ?
C13 C18 H18 120.6 . . ?
C13 C18 C17 118.9(5) . . ?
C17 C18 H18 120.6 . . ?
C31 C32 H32A 109.1 . . ?
C31 C32 H32B 109.1 . . ?
C31 C32 C33 112.6(4) . . ?
H32A C32 H32B 107.8 . . ?
C33 C32 H32A 109.1 . . ?
C33 C32 H32B 109.1 . . ?
C3 C4 H4 120.4 . . ?
C5 C4 C3 119.1(5) . . ?
C5 C4 H4 120.5 . . ?
C18 C17 H17 119.5 . . ?
C16 C17 C18 121.0(5) . . ?
C16 C17 H17 119.5 . . ?
H23A C23 H23B 107.8 . . ?
C24 C23 H23A 108.9 . . ?
C24 C23 H23B 108.9 . . ?
C22 C23 H23A 108.9 . . ?
C22 C23 H23B 108.9 . . ?
C22 C23 C24 113.2(4) . . ?
C31 C36 H36A 109.1 . . ?
C31 C36 H36B 109.1 . . ?
H36A C36 H36B 107.9 . . ?
C35 C36 C31 112.4(4) . . ?
C35 C36 H36A 109.1 . . ?
C35 C36 H36B 109.1 . . ?
C20 C19 H19 103.0 . . ?
C20 C19 C24 110.3(4) . . ?
C20 C19 B2 109.9(4) . . ?
C24 C19 H19 103.0 . . ?
C24 C19 B2 124.9(3) . . ?
B2 C19 H19 103.0 . . ?
C25 C30 H30 120.1 . . ?
C25 C30 C29 119.8(5) . . ?
C29 C30 H30 120.1 . . ?
H34A C34 H34B 107.7 . . ?
C35 C34 H34A 108.9 . . ?
C35 C34 H34B 108.9 . . ?
C33 C34 H34A 108.9 . . ?
C33 C34 H34B 108.9 . . ?
C33 C34 C35 113.5(4) . . ?
C36 C35 H35A 109.1 . . ?
C36 C35 H35B 109.1 . . ?
C34 C35 C36 112.5(5) . . ?
C34 C35 H35A 109.1 . . ?
C34 C35 H35B 109.1 . . ?
H35A C35 H35B 107.8 . . ?
C28 C29 C30 118.6(5) . . ?
C28 C29 H29 120.7 . . ?
C30 C29 H29 120.7 . . ?
H21A C21 H21B 107.7 . . ?
C20 C21 H21A 108.8 . . ?
C20 C21 H21B 108.8 . . ?
C22 C21 H21A 108.8 . . ?
C22 C21 H21B 108.8 . . ?
C22 C21 C20 113.7(4) . . ?
C14 C15 H15 120.1 . . ?
C16 C15 C14 119.7(5) . . ?
C16 C15 H15 120.1 . . ?
C32 C33 H33A 109.2 . . ?
C32 C33 H33B 109.2 . . ?
C34 C33 C32 112.2(5) . . ?
C34 C33 H33A 109.2 . . ?
C34 C33 H33B 109.2 . . ?
H33A C33 H33B 107.9 . . ?
N1 B1 N2 116.5(4) . . ?
N1 B1 C7 122.1(4) . . ?
N2 B1 C7 121.4(4) . . ?
C19 C20 H20A 108.3 . . ?
C19 C20 H20B 108.3 . . ?
C21 C20 C19 116.0(4) . . ?
C21 C20 H20A 108.3 . . ?
C21 C20 H20B 108.3 . . ?
H20A C20 H20B 107.4 . . ?
C17 C16 C15 120.0(5) . . ?
C17 C16 H16 120.0 . . ?
C15 C16 H16 120.0 . . ?
C23 C24 C19 113.1(4) . . ?
C23 C24 H24A 109.0 . . ?
C23 C24 H24B 109.0 . . ?
C19 C24 H24A 109.0 . . ?
C19 C24 H24B 109.0 . . ?
H24A C24 H24B 107.8 . . ?
N1 B3 C31 118.8(4) . . ?
N3 B3 N1 115.6(4) . . ?
N3 B3 C31 125.6(4) . . ?
N2 B2 N3 115.8(4) . . ?
N2 B2 C19 124.6(4) . . ?
N3 B2 C19 119.6(4) . . ?
H11A C11 H11B 108.4 . . ?
C10 C11 H11A 110.0 . . ?
C10 C11 H11B 110.0 . . ?
C10 C11 C12 108.4(15) . . ?
C12 C11 H11A 110.0 . . ?
C12 C11 H11B 110.0 . . ?
C23 C22 H22A 108.4 . . ?
C23 C22 H22B 108.4 . . ?
C21 C22 C23 115.5(4) . . ?
C21 C22 H22A 108.4 . . ?
C21 C22 H22B 108.4 . . ?
H22A C22 H22B 107.5 . . ?
C7 C8 H8A 108.3 . . ?
C7 C8 H8B 108.3 . . ?
C7 C8 C40 116.1(15) . . ?
H8A C8 H8B 107.4 . . ?
C40 C8 H8A 108.3 . . ?
C40 C8 H8B 108.3 . . ?
H9A C9 H9B 108.6 . . ?
C10 C9 H9A 110.3 . . ?
C10 C9 H9B 110.3 . . ?
C38 C9 H9A 110.3 . . ?
C38 C9 H9B 110.3 . . ?
C38 C9 C10 106.9(15) . . ?
C11 C10 C9 113.2(15) . . ?
C11 C10 H10A 108.9 . . ?
C11 C10 H10B 108.9 . . ?
C9 C10 H10A 108.9 . . ?
C9 C10 H10B 108.9 . . ?
H10A C10 H10B 107.7 . . ?
C7 C12 C11 116.3(10) . . ?
C7 C12 H12A 108.2 . . ?
C7 C12 H12B 108.2 . . ?
C11 C12 H12A 108.2 . . ?
C11 C12 H12B 108.2 . . ?
H12A C12 H12B 107.4 . . ?
C7 C37 H37A 109.2 . . ?
C7 C37 H37B 109.2 . . ?
C7 C37 C39 112.1(11) . . ?
H37A C37 H37B 107.9 . . ?
C39 C37 H37A 109.2 . . ?
C39 C37 H37B 109.2 . . ?
C7 C38 H38A 110.0 . . ?
C7 C38 H38B 110.0 . . ?
C9 C38 C7 108.7(13) . . ?
C9 C38 H38A 110.0 . . ?
C9 C38 H38B 110.0 . . ?
H38A C38 H38B 108.3 . . ?
C37 C39 H39A 108.6 . . ?
C37 C39 H39B 108.6 . . ?
H39A C39 H39B 107.6 . . ?
C41 C39 C37 114.7(16) . . ?
C41 C39 H39A 108.6 . . ?
C41 C39 H39B 108.6 . . ?
C8 C40 H40A 109.0 . . ?
C8 C40 H40B 109.0 . . ?
H40A C40 H40B 107.8 . . ?
C41 C40 C8 112.7(16) . . ?
C41 C40 H40A 109.0 . . ?
C41 C40 H40B 109.0 . . ?
C39 C41 H41A 107.7 . . ?
C39 C41 H41B 107.7 . . ?
C40 C41 C39 118.5(16) . . ?
C40 C41 H41A 107.7 . . ?
C40 C41 H41B 107.7 . . ?
H41A C41 H41B 107.1 . . ?

loop_
_geom_bond_atom_site_label_1
_geom_bond_atom_site_label_2
_geom_bond_distance
_geom_bond_site_symmetry_2
_geom_bond_publ_flag
N1 C1 1.434(5) . ?
N1 B1 1.433(6) . ?
N1 B3 1.461(6) . ?
N2 C13 1.454(5) . ?
N2 B1 1.452(6) . ?
N2 B2 1.441(6) . ?
N3 C25 1.466(5) . ?
N3 B3 1.433(6) . ?
N3 B2 1.447(6) . ?
C1 C6 1.389(6) . ?
C1 C2 1.370(6) . ?
C13 C14 1.373(6) . ?
C13 C18 1.359(6) . ?
C6 H6 0.9300 . ?
C6 C5 1.373(6) . ?
C31 H31 0.9800 . ?
C31 C32 1.516(6) . ?
C31 C36 1.508(7) . ?
C31 B3 1.583(6) . ?
C2 H2 0.9300 . ?
C2 C3 1.389(6) . ?
C25 C26 1.381(6) . ?
C25 C30 1.360(6) . ?
C28 H28 0.9300 . ?
C28 C27 1.334(8) . ?
C28 C29 1.369(8) . ?
C7 H7B 0.9800 . ?
C7 H7A 0.9800 . ?
C7 B1 1.582(6) . ?
C7 C8 1.417(19) . ?
C7 C12 1.482(11) . ?
C7 C37 1.421(12) . ?
C7 C38 1.585(19) . ?
C14 H14 0.9300 . ?
C14 C15 1.366(7) . ?
C26 H26 0.9300 . ?
C26 C27 1.393(7) . ?
C3 H3 0.9300 . ?
C3 C4 1.367(7) . ?
C27 H27 0.9300 . ?
C5 H5 0.9300 . ?
C5 C4 1.357(7) . ?
C18 H18 0.9300 . ?
C18 C17 1.391(7) . ?
C32 H32A 0.9700 . ?
C32 H32B 0.9700 . ?
C32 C33 1.518(6) . ?
C4 H4 0.9300 . ?
C17 H17 0.9300 . ?
C17 C16 1.346(8) . ?
C23 H23A 0.9700 . ?
C23 H23B 0.9700 . ?
C23 C24 1.495(6) . ?
C23 C22 1.484(7) . ?
C36 H36A 0.9700 . ?
C36 H36B 0.9700 . ?
C36 C35 1.502(7) . ?
C19 H19 0.9800 . ?
C19 C20 1.507(6) . ?
C19 C24 1.521(6) . ?
C19 B2 1.581(7) . ?
C30 H30 0.9300 . ?
C30 C29 1.412(7) . ?
C34 H34A 0.9700 . ?
C34 H34B 0.9700 . ?
C34 C35 1.497(8) . ?
C34 C33 1.475(8) . ?
C35 H35A 0.9700 . ?
C35 H35B 0.9700 . ?
C29 H29 0.9300 . ?
C21 H21A 0.9700 . ?
C21 H21B 0.9700 . ?
C21 C20 1.480(6) . ?
C21 C22 1.473(7) . ?
C15 H15 0.9300 . ?
C15 C16 1.359(8) . ?
C33 H33A 0.9700 . ?
C33 H33B 0.9700 . ?
C20 H20A 0.9700 . ?
C20 H20B 0.9700 . ?
C16 H16 0.9300 . ?
C24 H24A 0.9700 . ?
C24 H24B 0.9700 . ?
C11 H11A 0.9700 . ?
C11 H11B 0.9700 . ?
C11 C10 1.46(2) . ?
C11 C12 1.52(2) . ?
C22 H22A 0.9700 . ?
C22 H22B 0.9700 . ?
C8 H8A 0.9700 . ?
C8 H8B 0.9700 . ?
C8 C40 1.56(2) . ?
C9 H9A 0.9700 . ?
C9 H9B 0.9700 . ?
C9 C10 1.62(2) . ?
C9 C38 1.57(3) . ?
C10 H10A 0.9700 . ?
C10 H10B 0.9700 . ?
C12 H12A 0.9700 . ?
C12 H12B 0.9700 . ?
C37 H37A 0.9700 . ?
C37 H37B 0.9700 . ?
C37 C39 1.58(3) . ?
C38 H38A 0.9700 . ?
C38 H38B 0.9700 . ?
C39 H39A 0.9700 . ?
C39 H39B 0.9700 . ?
C39 C41 1.46(2) . ?
C40 H40A 0.9700 . ?
C40 H40B 0.9700 . ?
C40 C41 1.34(2) . ?
C41 H41A 0.9700 . ?
C41 H41B 0.9700 . ?

loop_
_geom_torsion_atom_site_label_1
_geom_torsion_atom_site_label_2
_geom_torsion_atom_site_label_3
_geom_torsion_atom_site_label_4
_geom_torsion
_geom_torsion_site_symmetry_1
_geom_torsion_site_symmetry_2
_geom_torsion_site_symmetry_3
_geom_torsion_site_symmetry_4
_geom_torsion_publ_flag
N1 C1 C6 C5 180.0(4) . . . . ?
N1 C1 C2 C3 180.0(4) . . . . ?
N2 C13 C14 C15 -179.8(4) . . . . ?
N2 C13 C18 C17 -179.7(4) . . . . ?
N3 C25 C26 C27 -177.2(4) . . . . ?
N3 C25 C30 C29 177.1(4) . . . . ?
C1 N1 B1 N2 176.4(3) . . . . ?
C1 N1 B1 C7 -6.1(5) . . . . ?
C1 N1 B3 N3 179.7(3) . . . . ?
C1 N1 B3 C31 -1.8(5) . . . . ?
C1 C6 C5 C4 0.3(7) . . . . ?
C1 C2 C3 C4 -0.3(7) . . . . ?
C13 N2 B1 N1 179.4(3) . . . . ?
C13 N2 B1 C7 1.8(5) . . . . ?
C13 N2 B2 N3 -173.5(3) . . . . ?
C13 N2 B2 C19 10.9(6) . . . . ?
C13 C14 C15 C16 -0.1(8) . . . . ?
C13 C18 C17 C16 -0.7(8) . . . . ?
C6 C1 C2 C3 1.8(6) . . . . ?
C6 C5 C4 C3 1.2(7) . . . . ?
C31 C32 C33 C34 52.1(6) . . . . ?
C31 C36 C35 C34 -52.8(6) . . . . ?
C2 C1 C6 C5 -1.8(6) . . . . ?
C2 C3 C4 C5 -1.2(7) . . . . ?
C25 N3 B3 N1 -172.2(4) . . . . ?
C25 N3 B3 C31 9.5(6) . . . . ?
C25 N3 B2 N2 170.2(4) . . . . ?
C25 N3 B2 C19 -13.9(6) . . . . ?
C25 C26 C27 C28 -1.4(8) . . . . ?
C25 C30 C29 C28 1.6(7) . . . . ?
C7 C8 C40 C41 44(3) . . . . ?
C7 C37 C39 C41 -39(2) . . . . ?
C14 C13 C18 C17 -1.0(7) . . . . ?
C14 C15 C16 C17 -1.7(9) . . . . ?
C26 C25 C30 C29 -2.7(6) . . . . ?
C27 C28 C29 C30 -0.4(7) . . . . ?
C18 C13 C14 C15 1.4(7) . . . . ?
C18 C17 C16 C15 2.1(9) . . . . ?
C32 C31 C36 C35 53.5(6) . . . . ?
C32 C31 B3 N1 -100.2(5) . . . . ?
C32 C31 B3 N3 78.1(5) . . . . ?
C36 C31 C32 C33 -53.1(6) . . . . ?
C36 C31 B3 N1 126.1(4) . . . . ?
C36 C31 B3 N3 -55.5(6) . . . . ?
C30 C25 C26 C27 2.6(7) . . . . ?
C35 C34 C33 C32 -50.9(7) . . . . ?
C29 C28 C27 C26 0.3(8) . . . . ?
C33 C34 C35 C36 51.6(7) . . . . ?
B1 N1 C1 C6 -85.5(5) . . . . ?
B1 N1 C1 C2 96.3(4) . . . . ?
B1 N1 B3 N3 0.3(5) . . . . ?
B1 N1 B3 C31 178.8(4) . . . . ?
B1 N2 C13 C14 -92.3(5) . . . . ?
B1 N2 C13 C18 86.4(5) . . . . ?
B1 N2 B2 N3 3.8(6) . . . . ?
B1 N2 B2 C19 -171.8(4) . . . . ?
B1 C7 C8 C40 157.5(13) . . . . ?
B1 C7 C12 C11 161.6(12) . . . . ?
B1 C7 C37 C39 -163.6(12) . . . . ?
B1 C7 C38 C9 -161.4(11) . . . . ?
C20 C19 C24 C23 50.7(6) . . . . ?
C20 C19 B2 N2 90.8(5) . . . . ?
C20 C19 B2 N3 -84.6(5) . . . . ?
C20 C21 C22 C23 -44.1(7) . . . . ?
C24 C23 C22 C21 47.4(7) . . . . ?
C24 C19 C20 C21 -48.6(6) . . . . ?
C24 C19 B2 N2 -43.8(7) . . . . ?
C24 C19 B2 N3 140.8(5) . . . . ?
B3 N1 C1 C6 95.1(4) . . . . ?
B3 N1 C1 C2 -83.1(5) . . . . ?
B3 N1 B1 N2 -4.3(6) . . . . ?
B3 N1 B1 C7 173.3(4) . . . . ?
B3 N3 C25 C26 92.7(5) . . . . ?
B3 N3 C25 C30 -87.1(5) . . . . ?
B3 N3 B2 N2 -8.3(6) . . . . ?
B3 N3 B2 C19 167.6(4) . . . . ?
B3 C31 C32 C33 168.2(4) . . . . ?
B3 C31 C36 C35 -172.4(4) . . . . ?
B2 N2 C13 C14 85.1(5) . . . . ?
B2 N2 C13 C18 -96.2(5) . . . . ?
B2 N2 B1 N1 2.1(6) . . . . ?
B2 N2 B1 C7 -175.5(4) . . . . ?
B2 N3 C25 C26 -85.9(5) . . . . ?
B2 N3 C25 C30 94.3(5) . . . . ?
B2 N3 B3 N1 6.3(5) . . . . ?
B2 N3 B3 C31 -172.0(4) . . . . ?
B2 C19 C20 C21 169.9(4) . . . . ?
B2 C19 C24 C23 -174.9(4) . . . . ?
C22 C23 C24 C19 -50.9(6) . . . . ?
C22 C21 C20 C19 45.6(6) . . . . ?
C8 C7 B1 N1 -83.4(9) . . . . ?
C8 C7 B1 N2 94.0(9) . . . . ?
C8 C7 C37 C39 41.5(17) . . . . ?
C8 C40 C41 C39 -43(3) . . . . ?
C10 C11 C12 C7 56(2) . . . . ?
C10 C9 C38 C7 -56.3(18) . . . . ?
C12 C7 B1 N1 77.4(8) . . . . ?
C12 C7 B1 N2 -105.2(8) . . . . ?
C12 C7 C38 C9 55.8(16) . . . . ?
C12 C11 C10 C9 -57(2) . . . . ?
C37 C7 B1 N1 121.0(10) . . . . ?
C37 C7 B1 N2 -61.6(10) . . . . ?
C37 C7 C8 C40 -44.7(19) . . . . ?
C37 C39 C41 C40 42(3) . . . . ?
C38 C7 B1 N1 -62.2(10) . . . . ?
C38 C7 B1 N2 115.2(9) . . . . ?
C38 C7 C12 C11 -55.7(17) . . . . ?
C38 C9 C10 C11 61(2) . . . . ?
